data_4028403
loop_
_publ_author_name
'Miroslav Kavala'
'Roman Bo\<ca'
'Lubom\'ir Dlh\'a\<n'
'Vlasta Brezov\'a'
'Martin Breza'
'Jozef Ko\<z\'i\<sek'
'Marek Fronc'
'Peter Herich'
'Lubom\'ir \<Svorc'
'Peter Szolcs\'anyi'

_publ_section_title
;
 Preparation and Spectroscopic, Magnetic, and Electrochemical Studies of
 Mono-/Biradical TEMPO Derivatives
;
_journal_name_full 'Journal of Organic Chemistry'
_journal_page_first 6558
_journal_page_last 6569
_journal_paper_doi 10.1021/jo400845m
_journal_volume 78
_journal_year 2013
_chemical_formula_sum 'C20 H39 N3 O4'
_chemical_formula_weight 385.29
_chemical_name_systematic
; 
 ? 
;
_space_group_IT_number 118
_symmetry_cell_setting tetragonal
_symmetry_space_group_name_Hall 'P -4 -2n'
_symmetry_space_group_name_H-M 'P -4 n 2'
_atom_sites_solution_hydrogens geom
_atom_sites_solution_primary direct
_atom_sites_solution_secondary difmap
_audit_creation_method SHELXL-97
_cell_angle_alpha 90.00
_cell_angle_beta 90.00
_cell_angle_gamma 90.00
_cell_formula_units_Z 8
_cell_length_a 11.84310(10)
_cell_length_b 11.84310(10)
_cell_length_c 19.1284(4)
_cell_measurement_reflns_used 19108
_cell_measurement_temperature 293(2)
_cell_measurement_theta_max 72.8300
_cell_measurement_theta_min 2.3470
_cell_volume 2682.93(6)
_computing_molecular_graphics 'DIAMOND (Brandenburg, 1998)'
_computing_publication_material ' enCIFer (Allen et al., 2008)'
_computing_structure_refinement 'SHELXL-97 (Sheldrick, 1997)'
_computing_structure_solution 'SHELXS-97 (Sheldrick, 1990)'
_diffrn_ambient_temperature 293(2)
_diffrn_detector_area_resol_mean 10.4340
_diffrn_measured_fraction_theta_full 1.000
_diffrn_measured_fraction_theta_max 0.999
_diffrn_measurement_device_type 'Xcalibur, Ruby, Gemini'
_diffrn_measurement_method '\w scans'
_diffrn_radiation_monochromator graphite
_diffrn_radiation_source 'Enhance (Cu) x-ray Source'
_diffrn_radiation_type CuK\a
_diffrn_radiation_wavelength 1.54184
_diffrn_reflns_av_R_equivalents 0.0438
_diffrn_reflns_av_sigmaI/netI 0.0106
_diffrn_reflns_limit_h_max 14
_diffrn_reflns_limit_h_min -14
_diffrn_reflns_limit_k_max 14
_diffrn_reflns_limit_k_min -14
_diffrn_reflns_limit_l_max 23
_diffrn_reflns_limit_l_min -20
_diffrn_reflns_number 58185
_diffrn_reflns_theta_full 25.00
_diffrn_reflns_theta_max 76.03
_diffrn_reflns_theta_min 4.39
_exptl_absorpt_coefficient_mu 0.531
_exptl_absorpt_correction_T_max 0.937
_exptl_absorpt_correction_T_min 0.789
_exptl_absorpt_correction_type analytical
_exptl_absorpt_process_details
;
CrysAlisPro, Agilent Technologies,
Version 1.171.36.24a (release 19-12-2012 CrysAlis171 .NET)
(compiled Dec 19 2012,11:08:27)
Analytical numeric absorption correction using a multifaceted crystal
            model based on expressions derived by R.C. Clark & J.S. Reid.
(Clark, R. C. & Reid, J. S. (1995). Acta Cryst. A51, 887-897)
;
_exptl_crystal_colour red
_exptl_crystal_density_diffrn 0.954
_exptl_crystal_description block
_exptl_crystal_F_000 848
_exptl_crystal_size_max 0.6631
_exptl_crystal_size_mid 0.1270
_exptl_crystal_size_min 0.1145
_refine_diff_density_max 0.085
_refine_diff_density_min -0.083
_refine_diff_density_rms 0.022
_refine_ls_abs_structure_details 'Flack H D (1983), Acta Cryst. A39, 876-881'
_refine_ls_abs_structure_Flack 0.0(3)
_refine_ls_extinction_method none
_refine_ls_goodness_of_fit_ref 1.095
_refine_ls_hydrogen_treatment mixed
_refine_ls_matrix_type full
_refine_ls_number_parameters 129
_refine_ls_number_reflns 2804
_refine_ls_number_restraints 1
_refine_ls_restrained_S_all 1.095
_refine_ls_R_factor_all 0.0397
_refine_ls_R_factor_gt 0.0370
_refine_ls_shift/su_max 0.000
_refine_ls_shift/su_mean 0.000
_refine_ls_structure_factor_coef Fsqd
_refine_ls_weighting_details 'calc w=1/[\s^2^(Fo^2^)+(0.0641P)^2^+0.0895P] where P=(Fo^2^+2Fc^2^)/3'
_refine_ls_weighting_scheme calc
_refine_ls_wR_factor_gt 0.1086
_refine_ls_wR_factor_ref 0.1114
_reflns_number_gt 2616
_reflns_number_total 2804
_reflns_threshold_expression >2sigma(I)
_cod_data_source_file jo400845m_si_005.cif
_cod_data_source_block C20H39N3O4
_cod_database_code 4028403

loop_
_symmetry_equiv_pos_as_xyz
'x, y, z'
'-x+1/2, y+1/2, z+1/2'
'-x, -y, z'
'x+1/2, -y+1/2, z+1/2'
'y+1/2, x+1/2, -z+1/2'
'-y, x, -z'
'y, -x, -z'
'-y+1/2, -x+1/2, -z+1/2'

loop_
_atom_site_label
_atom_site_type_symbol
_atom_site_fract_x
_atom_site_fract_y
_atom_site_fract_z
_atom_site_U_iso_or_equiv
_atom_site_adp_type
_atom_site_occupancy
_atom_site_symmetry_multiplicity
_atom_site_calc_flag
_atom_site_refinement_flags
C1 C 0.59451(10) 0.05210(10) 0.09569(7) 0.0580(3) Uani 1 1 d .
H1A H 0.6349 -0.0068 0.0698 0.070 Uiso 1 1 calc R
C2 C 0.55135(11) 0.14077(11) 0.04502(8) 0.0634(3) Uani 1 1 d .
H2B H 0.5139 0.2002 0.0711 0.076 Uiso 1 1 calc R
H2A H 0.4961 0.1066 0.0141 0.076 Uiso 1 1 calc R
C3 C 0.64642(12) 0.19267(11) 0.00097(8) 0.0654(3) Uani 1 1 d .
C4 C 0.77877(11) 0.15763(12) 0.10968(8) 0.0667(3) Uani 1 1 d .
C5 C 0.67429(11) 0.10904(13) 0.14620(7) 0.0661(3) Uani 1 1 d .
H5B H 0.6982 0.0547 0.1812 0.079 Uiso 1 1 calc R
H5A H 0.6347 0.1695 0.1700 0.079 Uiso 1 1 calc R
C6 C 0.68573(16) 0.11174(16) -0.05561(9) 0.0848(4) Uani 1 1 d .
H6C H 0.7445 0.1466 -0.0826 0.102 Uiso 1 1 calc R
H6B H 0.6234 0.0935 -0.0857 0.102 Uiso 1 1 calc R
H6A H 0.7141 0.0440 -0.0344 0.102 Uiso 1 1 calc R
C7 C 0.60448(17) 0.30158(14) -0.03223(12) 0.0891(5) Uani 1 1 d .
H7C H 0.6635 0.3338 -0.0603 0.107 Uiso 1 1 calc R
H7B H 0.5834 0.3539 0.0038 0.107 Uiso 1 1 calc R
H7A H 0.5402 0.2857 -0.0611 0.107 Uiso 1 1 calc R
C8 C 0.86077(13) 0.06397(16) 0.08860(12) 0.0862(5) Uani 1 1 d .
H8C H 0.9251 0.0965 0.0657 0.103 Uiso 1 1 calc R
H8B H 0.8237 0.0126 0.0573 0.103 Uiso 1 1 calc R
H8A H 0.8851 0.0239 0.1296 0.103 Uiso 1 1 calc R
C9 C 0.83741(16) 0.2397(2) 0.15941(11) 0.0982(6) Uani 1 1 d .
H9C H 0.9027 0.2711 0.1369 0.118 Uiso 1 1 calc R
H9B H 0.8602 0.2003 0.2009 0.118 Uiso 1 1 calc R
H9A H 0.7862 0.2994 0.1717 0.118 Uiso 1 1 calc R
C10 C 0.33154(17) 0.16846(17) 0.2500 0.0953(8) Uani 1 2 d S
C11 C 0.2393(2) 0.2607(2) 0.2500 0.223(4) Uani 1 2 d S
H11C H 0.1848 0.2444 0.2858 0.268 Uiso 0.50 1 calc PR
H11B H 0.2025 0.2621 0.2053 0.268 Uiso 0.50 1 calc PR
H11A H 0.2733 0.3328 0.2590 0.268 Uiso 0.50 1 calc PR
N1 N 0.5000 0.0000 0.13660(8) 0.0600(3) Uani 1 2 d SD
H1 H 0.4700(14) 0.0596(9) 0.1647(7) 0.075(4) Uiso 1 1 d D
N2 N 0.74430(10) 0.22176(10) 0.04669(7) 0.0688(3) Uani 1 1 d .
O1 O 0.82117(10) 0.28262(11) 0.01789(8) 0.0948(4) Uani 1 1 d .
O2 O 0.40481(16) 0.17776(14) 0.20621(10) 0.1166(5) Uani 1 1 d .

loop_
_atom_site_aniso_label
_atom_site_aniso_U_11
_atom_site_aniso_U_22
_atom_site_aniso_U_33
_atom_site_aniso_U_23
_atom_site_aniso_U_13
_atom_site_aniso_U_12
C1 0.0525(6) 0.0566(6) 0.0649(6) 0.0008(5) 0.0018(5) -0.0032(5)
C2 0.0558(6) 0.0580(6) 0.0763(8) 0.0029(6) -0.0036(6) -0.0016(5)
C3 0.0638(7) 0.0601(7) 0.0724(8) 0.0071(6) -0.0013(6) -0.0026(5)
C4 0.0542(6) 0.0723(8) 0.0736(8) -0.0006(6) -0.0010(6) -0.0076(6)
C5 0.0588(7) 0.0735(8) 0.0661(7) 0.0013(6) -0.0007(6) -0.0085(6)
C6 0.0941(11) 0.0859(10) 0.0743(9) 0.0014(8) 0.0089(8) -0.0054(8)
C7 0.0864(10) 0.0707(9) 0.1100(13) 0.0256(9) -0.0064(9) -0.0012(8)
C8 0.0599(8) 0.0974(11) 0.1012(11) 0.0157(9) 0.0054(8) 0.0106(7)
C9 0.0776(10) 0.1243(16) 0.0926(11) -0.0171(11) 0.0002(9) -0.0352(10)
C10 0.1065(12) 0.1065(12) 0.0729(13) -0.0198(11) -0.0198(11) 0.0299(14)
C11 0.278(6) 0.278(6) 0.114(2) 0.026(3) 0.026(3) 0.198(6)
N1 0.0542(7) 0.0623(8) 0.0635(8) 0.000 0.000 -0.0074(6)
N2 0.0596(6) 0.0629(6) 0.0839(7) 0.0023(6) 0.0054(5) -0.0092(5)
O1 0.0723(7) 0.0962(8) 0.1160(9) 0.0262(7) 0.0052(6) -0.0244(6)
O2 0.1272(12) 0.0933(9) 0.1292(12) -0.0211(9) 0.0148(10) 0.0152(8)

loop_
_atom_type_symbol
_atom_type_description
_atom_type_scat_dispersion_real
_atom_type_scat_dispersion_imag
_atom_type_scat_source
C C 0.0181 0.0091 'International Tables Vol C Tables 4.2.6.8 and 6.1.1.4'
H H 0.0000 0.0000 'International Tables Vol C Tables 4.2.6.8 and 6.1.1.4'
N N 0.0311 0.0180 'International Tables Vol C Tables 4.2.6.8 and 6.1.1.4'
O O 0.0492 0.0322 'International Tables Vol C Tables 4.2.6.8 and 6.1.1.4'

loop_
_geom_angle_atom_site_label_1
_geom_angle_atom_site_label_2
_geom_angle_atom_site_label_3
_geom_angle
_geom_angle_site_symmetry_1
_geom_angle_site_symmetry_3
N1 C1 C5 108.49(10) . .
N1 C1 C2 111.52(9) . .
C5 C1 C2 108.08(11) . .
N1 C1 H1A 109.6 . .
C5 C1 H1A 109.6 . .
C2 C1 H1A 109.6 . .
C1 C2 C3 112.37(10) . .
C1 C2 H2B 109.1 . .
C3 C2 H2B 109.1 . .
C1 C2 H2A 109.1 . .
C3 C2 H2A 109.1 . .
H2B C2 H2A 107.9 . .
N2 C3 C6 108.98(12) . .
N2 C3 C7 107.61(12) . .
C6 C3 C7 109.73(14) . .
N2 C3 C2 109.92(11) . .
C6 C3 C2 111.31(12) . .
C7 C3 C2 109.22(13) . .
N2 C4 C9 107.80(14) . .
N2 C4 C8 109.43(13) . .
C9 C4 C8 109.71(15) . .
N2 C4 C5 109.91(11) . .
C9 C4 C5 108.79(13) . .
C8 C4 C5 111.14(13) . .
C1 C5 C4 112.40(12) . .
C1 C5 H5B 109.1 . .
C4 C5 H5B 109.1 . .
C1 C5 H5A 109.1 . .
C4 C5 H5A 109.1 . .
H5B C5 H5A 107.9 . .
C3 C6 H6C 109.5 . .
C3 C6 H6B 109.5 . .
H6C C6 H6B 109.5 . .
C3 C6 H6A 109.5 . .
H6C C6 H6A 109.5 . .
H6B C6 H6A 109.5 . .
C3 C7 H7C 109.5 . .
C3 C7 H7B 109.5 . .
H7C C7 H7B 109.5 . .
C3 C7 H7A 109.5 . .
H7C C7 H7A 109.5 . .
H7B C7 H7A 109.5 . .
C4 C8 H8C 109.5 . .
C4 C8 H8B 109.5 . .
H8C C8 H8B 109.5 . .
C4 C8 H8A 109.5 . .
H8C C8 H8A 109.5 . .
H8B C8 H8A 109.5 . .
C4 C9 H9C 109.5 . .
C4 C9 H9B 109.5 . .
H9C C9 H9B 109.5 . .
C4 C9 H9A 109.5 . .
H9C C9 H9A 109.5 . .
H9B C9 H9A 109.5 . .
O2 C10 O2 127.5(3) . 8
O2 C10 C11 116.25(15) . .
O2 C10 C11 116.25(15) 8 .
C10 C11 H11C 109.5 . .
C10 C11 H11B 109.5 . .
H11C C11 H11B 109.5 . .
C10 C11 H11A 109.5 . .
H11C C11 H11A 109.5 . .
H11B C11 H11A 109.5 . .
C1 N1 C1 117.05(13) . 3_655
C1 N1 H1 105.5(10) . .
C1 N1 H1 108.7(10) 3_655 .
O1 N2 C4 116.15(11) . .
O1 N2 C3 115.38(12) . .
C4 N2 C3 124.90(10) . .

loop_
_geom_bond_atom_site_label_1
_geom_bond_atom_site_label_2
_geom_bond_distance
_geom_bond_site_symmetry_2
C1 N1 1.4986(14) .
C1 C5 1.5102(18) .
C1 C2 1.5178(18) .
C1 H1A 0.9800 .
C2 C3 1.5346(19) .
C2 H2B 0.9700 .
C2 H2A 0.9700 .
C3 N2 1.4923(18) .
C3 C6 1.519(2) .
C3 C7 1.521(2) .
C4 N2 1.482(2) .
C4 C9 1.527(2) .
C4 C8 1.528(2) .
C4 C5 1.5331(19) .
C5 H5B 0.9700 .
C5 H5A 0.9700 .
C6 H6C 0.9600 .
C6 H6B 0.9600 .
C6 H6A 0.9600 .
C7 H7C 0.9600 .
C7 H7B 0.9600 .
C7 H7A 0.9600 .
C8 H8C 0.9600 .
C8 H8B 0.9600 .
C8 H8A 0.9600 .
C9 H9C 0.9600 .
C9 H9B 0.9600 .
C9 H9A 0.9600 .
C10 O2 1.211(2) .
C10 O2 1.211(2) 8
C10 C11 1.544(5) .
C11 H11C 0.9600 .
C11 H11B 0.9600 .
C11 H11A 0.9600 .
N1 C1 1.4986(14) 3_655
N1 H1 0.956(3) .
N2 O1 1.2852(15) .

loop_
_geom_hbond_atom_site_label_D
_geom_hbond_atom_site_label_H
_geom_hbond_atom_site_label_A
_geom_hbond_distance_DH
_geom_hbond_distance_HA
_geom_hbond_distance_DA
_geom_hbond_angle_DHA
N1 H1 O2 0.956(3) 1.789(4) 2.7377(16) 171.1(14)

loop_
_geom_torsion_atom_site_label_1
_geom_torsion_atom_site_label_2
_geom_torsion_atom_site_label_3
_geom_torsion_atom_site_label_4
_geom_torsion
_geom_torsion_site_symmetry_4
N1 C1 C2 C3 -178.25(10) .
C5 C1 C2 C3 62.59(14) .
C1 C2 C3 N2 -45.84(14) .
C1 C2 C3 C6 75.00(15) .
C1 C2 C3 C7 -163.68(13) .
N1 C1 C5 C4 175.80(10) .
C2 C1 C5 C4 -63.14(15) .
N2 C4 C5 C1 46.94(16) .
C9 C4 C5 C1 164.76(14) .
C8 C4 C5 C1 -74.34(16) .
C5 C1 N1 C1 174.61(11) 3_655
C2 C1 N1 C1 55.70(8) 3_655
C9 C4 N2 O1 50.22(17) .
C8 C4 N2 O1 -69.04(17) .
C5 C4 N2 O1 168.65(13) .
C9 C4 N2 C3 -152.14(14) .
C8 C4 N2 C3 88.60(16) .
C5 C4 N2 C3 -33.71(18) .
C6 C3 N2 O1 68.87(16) .
C7 C3 N2 O1 -50.06(17) .
C2 C3 N2 O1 -168.90(12) .
C6 C3 N2 C4 -88.93(16) .
C7 C3 N2 C4 152.14(14) .
C2 C3 N2 C4 33.30(17) .
